data_1576808
loop_
_publ_author_name
'Chen, Yuanyuan'
'Zhang, Yue'
'Wu, Guoyi'
'Luo, Ting'
'Jiang, Jialiang'
'Wang, Tengyue'
'Guo, Xiaoya'
'Zhang, Kaka'

_publ_section_title
;
 Ultrabright and narrowband organic afterglow achieved by molecular
 engineering of coronene.
;
_journal_issue 9
_journal_name_full 'Chemical science'
_journal_page_first 4538
_journal_page_last 4547
_journal_paper_doi 10.1039/d5sc08966b
_journal_volume 17
_journal_year 2026
_chemical_formula_moiety 'C33 H20 O2'
_chemical_formula_sum 'C33 H20 O2'
_chemical_formula_weight 448.49
_space_group_crystal_system monoclinic
_space_group_IT_number 14
_space_group_name_Hall '-P 2yn'
_space_group_name_H-M_alt 'P 1 21/n 1'
_atom_sites_solution_hydrogens geom
_atom_sites_solution_primary dual
_audit_creation_date 2025-07-21
_audit_creation_method
;
Olex2 1.5
(compiled 2025.05.31 svn.r86d253d1 for OlexSys, GUI svn.r7254)
;
_audit_update_record
;
2025-10-14 deposited with the CCDC.	2026-01-09 downloaded from the CCDC.
;
_cell_angle_alpha 90
_cell_angle_beta 112.025(2)
_cell_angle_gamma 90
_cell_formula_units_Z 4
_cell_length_a 15.4084(9)
_cell_length_b 7.9638(5)
_cell_length_c 18.8192(12)
_cell_measurement_reflns_used 9896
_cell_measurement_temperature 143
_cell_measurement_theta_max 27.59
_cell_measurement_theta_min 2.33
_cell_volume 2140.8(2)
_computing_cell_refinement 'SAINT V8.40B (?, 2016)'
_computing_data_reduction 'SAINT V8.40B (?, 2016)'
_computing_molecular_graphics 'Olex2 1.5 (Dolomanov et al., 2009)'
_computing_publication_material 'Olex2 1.5 (Dolomanov et al., 2009)'
_computing_structure_refinement 'SHELXL 2018/3 (Sheldrick, 2015)'
_computing_structure_solution 'SHELXT 2018/2 (Sheldrick, 2018)'
_diffrn_ambient_temperature 143
_diffrn_measured_fraction_theta_full 0.976
_diffrn_measured_fraction_theta_max 0.971
_diffrn_measurement_device_type 'Bruker D8 Venture'
_diffrn_measurement_method '\f and \w scans'
_diffrn_radiation_type MoK\a
_diffrn_radiation_wavelength 0.71073
_diffrn_reflns_av_R_equivalents 0.0511
_diffrn_reflns_av_unetI/netI 0.0452
_diffrn_reflns_Laue_measured_fraction_full 0.976
_diffrn_reflns_Laue_measured_fraction_max 0.971
_diffrn_reflns_limit_h_max 17
_diffrn_reflns_limit_h_min -20
_diffrn_reflns_limit_k_max 9
_diffrn_reflns_limit_k_min -10
_diffrn_reflns_limit_l_max 24
_diffrn_reflns_limit_l_min -19
_diffrn_reflns_number 19126
_diffrn_reflns_point_group_measured_fraction_full 0.976
_diffrn_reflns_point_group_measured_fraction_max 0.971
_diffrn_reflns_theta_full 25.242
_diffrn_reflns_theta_max 27.593
_diffrn_reflns_theta_min 2.155
_diffrn_source_current 1.4
_diffrn_source_power 0.07
_diffrn_source_voltage 50.0
_diffrn_standards_number 0
_exptl_absorpt_coefficient_mu 0.085
_exptl_absorpt_correction_T_max 0.7456
_exptl_absorpt_correction_T_min 0.5458
_exptl_absorpt_correction_type multi-scan
_exptl_absorpt_process_details
;
SADABS-2016/2 (Bruker,2016/2) was used for absorption correction.
wR2(int) was 0.1124 before and 0.0788 after correction.
The Ratio of minimum to maximum transmission is 0.7320.
The \l/2 correction factor is Not present.
;
_exptl_crystal_colour yellow
_exptl_crystal_colour_primary yellow
_exptl_crystal_density_diffrn 1.392
_exptl_crystal_description block
_exptl_crystal_F_000 936
_exptl_crystal_size_max 0.17
_exptl_crystal_size_mid 0.17
_exptl_crystal_size_min 0.05
_refine_diff_density_max 0.779
_refine_diff_density_min -0.303
_refine_diff_density_rms 0.068
_refine_ls_extinction_method none
_refine_ls_goodness_of_fit_ref 1.053
_refine_ls_hydrogen_treatment constr
_refine_ls_matrix_type full
_refine_ls_number_parameters 317
_refine_ls_number_reflns 4832
_refine_ls_number_restraints 0
_refine_ls_restrained_S_all 1.053
_refine_ls_R_factor_all 0.0812
_refine_ls_R_factor_gt 0.0698
_refine_ls_shift/su_max 0.001
_refine_ls_shift/su_mean 0.000
_refine_ls_structure_factor_coef Fsqd
_refine_ls_weighting_details 'w=1/[\s^2^(Fo^2^)+(0.0670P)^2^+3.0587P] where P=(Fo^2^+2Fc^2^)/3'
_refine_ls_weighting_scheme calc
_refine_ls_wR_factor_gt 0.1686
_refine_ls_wR_factor_ref 0.1789
_reflns_Friedel_coverage 0.000
_reflns_number_gt 4075
_reflns_number_total 4832
_reflns_threshold_expression 'I > 2\s(I)'
_cod_data_source_file d5sc08966b2.cif
_cod_data_source_block mo_d8v25343_0m
_cod_database_code 1576808
_shelx_shelxl_version_number 2018/3
_shelx_space_group_comment
;
The symmetry employed for this shelxl refinement is uniquely defined
by the following loop, which should always be used as a source of
symmetry information in preference to the above space-group names.
They are only intended as comments.
;
_shelx_estimated_absorpt_t_max 0.996
_shelx_estimated_absorpt_t_min 0.986
_olex2_refinement_description
;
1. Fixed Uiso
 At 1.2 times of:
  All C(H) groups, All C(H,H) groups
 At 1.5 times of:
  All C(H,H,H) groups
2.a Secondary CH2 refined with riding coordinates:
 C32(H32A,H32B)
2.b Aromatic/amide H refined with riding coordinates:
 C1(H1), C2(H2), C4(H4), C5(H5), C7(H7), C8(H8), C10(H10), C11(H11), C13(H13),
 C14(H14), C16(H16), C27(H27), C28(H28), C29(H29), C30(H30)
2.c Idealised Me refined as rotating group:
 C33(H33A,H33B,H33C)
;
_olex2_submission_special_instructions 'No special instructions were received'

loop_
_space_group_symop_operation_xyz
'x, y, z'
'-x+1/2, y+1/2, -z+1/2'
'-x, -y, -z'
'x-1/2, -y-1/2, z-1/2'

loop_
_atom_site_label
_atom_site_type_symbol
_atom_site_fract_x
_atom_site_fract_y
_atom_site_fract_z
_atom_site_U_iso_or_equiv
_atom_site_adp_type
_atom_site_occupancy
_atom_site_site_symmetry_order
_atom_site_calc_flag
_atom_site_refinement_flags_posn
_atom_site_refinement_flags_adp
_atom_site_refinement_flags_occupancy
_atom_site_disorder_assembly
_atom_site_disorder_group
O2 O 0.43467(10) 0.78617(18) 0.56698(8) 0.0237(3) Uani 1 1 d . . . . .
O1 O 0.56474(11) 0.40176(19) 0.65941(10) 0.0306(4) Uani 1 1 d . . . . .
C1 C 0.37816(15) 0.3717(3) 0.51321(13) 0.0247(5) Uani 1 1 d . . . . .
H1 H 0.441281 0.388086 0.518286 0.030 Uiso 1 1 calc R U . . .
C2 C 0.31406(16) 0.3040(3) 0.44577(13) 0.0261(5) Uani 1 1 d . . . . .
H2 H 0.333499 0.279570 0.404591 0.031 Uiso 1 1 calc R U . . .
C3 C 0.22021(16) 0.2708(3) 0.43734(12) 0.0242(4) Uani 1 1 d . . . . .
C4 C 0.15582(18) 0.1973(3) 0.37035(12) 0.0288(5) Uani 1 1 d . . . . .
H4 H 0.174612 0.171996 0.328900 0.035 Uiso 1 1 calc R U . . .
C5 C 0.06456(17) 0.1611(3) 0.36410(12) 0.0285(5) Uani 1 1 d . . . . .
H5 H 0.021930 0.111478 0.318463 0.034 Uiso 1 1 calc R U . . .
C6 C 0.03506(16) 0.1976(3) 0.42480(13) 0.0260(5) Uani 1 1 d . . . . .
C7 C -0.05634(16) 0.1596(3) 0.41992(13) 0.0299(5) Uani 1 1 d . . . . .
H7 H -0.098746 0.105738 0.375386 0.036 Uiso 1 1 calc R U . . .
C8 C -0.08509(15) 0.1999(3) 0.47944(14) 0.0301(5) Uani 1 1 d . . . . .
H8 H -0.146791 0.172231 0.475246 0.036 Uiso 1 1 calc R U . . .
C9 C -0.02416(15) 0.2813(3) 0.54609(13) 0.0255(5) Uani 1 1 d . . . . .
C10 C -0.05228(15) 0.3289(3) 0.60579(14) 0.0275(5) Uani 1 1 d . . . . .
H10 H -0.113770 0.302042 0.602428 0.033 Uiso 1 1 calc R U . . .
C11 C 0.00706(16) 0.4139(3) 0.66949(13) 0.0280(5) Uani 1 1 d . . . . .
H11 H -0.014432 0.445267 0.708776 0.034 Uiso 1 1 calc R U . . .
C12 C 0.09941(15) 0.4547(3) 0.67694(12) 0.0233(4) Uani 1 1 d . . . . .
C13 C 0.16085(16) 0.5426(3) 0.74031(12) 0.0242(4) Uani 1 1 d . . . . .
H13 H 0.139794 0.578735 0.779225 0.029 Uiso 1 1 calc R U . . .
C14 C 0.25186(16) 0.5780(3) 0.74734(13) 0.0262(5) Uani 1 1 d . . . . .
H14 H 0.292370 0.637321 0.790951 0.031 Uiso 1 1 calc R U . . .
C15 C 0.28486(14) 0.5261(3) 0.68982(12) 0.0217(4) Uani 1 1 d . . . . .
C16 C 0.37808(14) 0.5582(2) 0.69687(11) 0.0201(4) Uani 1 1 d . . . . .
H16 H 0.418544 0.620509 0.739460 0.024 Uiso 1 1 calc R U . . .
C17 C 0.41117(14) 0.4992(3) 0.64175(12) 0.0221(4) Uani 1 1 d . . . . .
C18 C 0.35032(14) 0.4165(3) 0.57435(12) 0.0217(4) Uani 1 1 d . . . . .
C19 C 0.25560(14) 0.3892(3) 0.56606(12) 0.0215(4) Uani 1 1 d . . . . .
C20 C 0.19123(16) 0.3113(3) 0.49823(12) 0.0225(4) Uani 1 1 d . . . . .
C21 C 0.09776(15) 0.2760(3) 0.49189(12) 0.0231(4) Uani 1 1 d . . . . .
C22 C 0.06841(14) 0.3196(3) 0.55176(13) 0.0234(4) Uani 1 1 d . . . . .
C23 C 0.12968(15) 0.4043(3) 0.61710(12) 0.0218(4) Uani 1 1 d . . . . .
C24 C 0.22287(15) 0.4398(2) 0.62495(11) 0.0207(4) Uani 1 1 d . . . . .
C25 C 0.51463(14) 0.5205(2) 0.65768(11) 0.0187(4) Uani 1 1 d . . . . .
C26 C 0.55429(12) 0.6932(2) 0.67725(10) 0.0146(4) Uani 1 1 d . . . . .
C27 C 0.63823(13) 0.7195(2) 0.73876(11) 0.0173(4) Uani 1 1 d . . . . .
H27 H 0.670002 0.627106 0.769429 0.021 Uiso 1 1 calc R U . . .
C28 C 0.67606(13) 0.8798(3) 0.75578(11) 0.0197(4) Uani 1 1 d . . . . .
H28 H 0.733413 0.897405 0.797838 0.024 Uiso 1 1 calc R U . . .
C29 C 0.62892(13) 1.0141(3) 0.71050(11) 0.0190(4) Uani 1 1 d . . . . .
H29 H 0.654188 1.124017 0.722508 0.023 Uiso 1 1 calc R U . . .
C30 C 0.54566(13) 0.9910(2) 0.64807(11) 0.0177(4) Uani 1 1 d . . . . .
H30 H 0.513953 1.083959 0.617787 0.021 Uiso 1 1 calc R U . . .
C31 C 0.50930(13) 0.8288(2) 0.63053(11) 0.0165(4) Uani 1 1 d . . . . .
C32 C 0.37747(14) 0.9148(3) 0.51866(12) 0.0228(4) Uani 1 1 d . . . . .
H32A H 0.415761 0.991893 0.501136 0.027 Uiso 1 1 calc R U . . .
H32B H 0.345588 0.980643 0.546362 0.027 Uiso 1 1 calc R U . . .
C33 C 0.30718(16) 0.8233(3) 0.45177(13) 0.0288(5) Uani 1 1 d . . . . .
H33A H 0.261234 0.903485 0.419102 0.043 Uiso 1 1 calc R U . . .
H33B H 0.275094 0.738358 0.470663 0.043 Uiso 1 1 calc R U . . .
H33C H 0.339454 0.768547 0.422000 0.043 Uiso 1 1 calc R U . . .

loop_
_atom_site_aniso_label
_atom_site_aniso_U_11
_atom_site_aniso_U_22
_atom_site_aniso_U_33
_atom_site_aniso_U_23
_atom_site_aniso_U_13
_atom_site_aniso_U_12
O2 0.0227(7) 0.0155(7) 0.0216(7) 0.0043(6) -0.0045(6) -0.0021(6)
O1 0.0261(8) 0.0161(7) 0.0502(10) 0.0001(7) 0.0151(7) 0.0029(6)
C1 0.0265(10) 0.0188(10) 0.0364(12) 0.0043(8) 0.0203(9) 0.0014(8)
C2 0.0339(12) 0.0235(10) 0.0287(11) 0.0048(8) 0.0207(9) 0.0045(9)
C3 0.0306(11) 0.0187(10) 0.0231(10) 0.0028(8) 0.0099(9) 0.0020(8)
C4 0.0443(13) 0.0228(11) 0.0206(10) 0.0005(8) 0.0136(9) 0.0031(10)
C5 0.0370(12) 0.0228(11) 0.0168(10) -0.0034(8) -0.0002(9) -0.0030(9)
C6 0.0260(11) 0.0209(10) 0.0253(11) 0.0030(8) 0.0032(9) -0.0017(8)
C7 0.0267(11) 0.0248(11) 0.0266(11) -0.0002(9) -0.0033(9) -0.0051(9)
C8 0.0181(10) 0.0306(12) 0.0377(13) 0.0089(10) 0.0059(9) -0.0041(9)
C9 0.0215(10) 0.0233(11) 0.0293(11) 0.0073(9) 0.0066(8) -0.0015(8)
C10 0.0165(9) 0.0274(11) 0.0394(12) 0.0082(9) 0.0113(9) -0.0012(8)
C11 0.0291(11) 0.0304(12) 0.0301(11) 0.0067(9) 0.0175(9) 0.0057(9)
C12 0.0251(10) 0.0213(10) 0.0240(10) 0.0032(8) 0.0098(8) 0.0018(8)
C13 0.0305(11) 0.0244(10) 0.0216(10) 0.0010(8) 0.0143(9) 0.0047(9)
C14 0.0296(11) 0.0245(11) 0.0222(10) -0.0050(8) 0.0071(8) -0.0029(9)
C15 0.0217(10) 0.0193(10) 0.0228(10) 0.0006(8) 0.0067(8) -0.0003(8)
C16 0.0185(9) 0.0148(9) 0.0220(10) 0.0016(7) 0.0018(8) -0.0025(7)
C17 0.0204(10) 0.0153(9) 0.0290(11) 0.0047(8) 0.0074(8) -0.0012(7)
C18 0.0229(10) 0.0167(9) 0.0267(10) 0.0026(8) 0.0105(8) -0.0002(8)
C19 0.0182(9) 0.0161(9) 0.0309(11) 0.0102(8) 0.0100(8) 0.0014(7)
C20 0.0346(11) 0.0147(9) 0.0225(10) 0.0056(7) 0.0155(9) 0.0056(8)
C21 0.0251(10) 0.0149(9) 0.0215(10) 0.0051(7) -0.0002(8) -0.0018(8)
C22 0.0200(10) 0.0177(9) 0.0312(11) 0.0098(8) 0.0078(8) 0.0017(8)
C23 0.0276(11) 0.0151(9) 0.0262(10) 0.0069(8) 0.0140(9) 0.0048(8)
C24 0.0270(10) 0.0129(9) 0.0182(9) 0.0030(7) 0.0037(8) -0.0008(8)
C25 0.0193(9) 0.0149(9) 0.0197(9) 0.0034(7) 0.0048(7) -0.0012(7)
C26 0.0131(8) 0.0140(8) 0.0176(9) 0.0008(7) 0.0067(7) -0.0006(7)
C27 0.0130(8) 0.0189(9) 0.0202(9) 0.0039(7) 0.0064(7) 0.0019(7)
C28 0.0139(9) 0.0244(10) 0.0191(9) -0.0017(8) 0.0042(7) -0.0034(7)
C29 0.0192(9) 0.0173(9) 0.0220(10) -0.0033(7) 0.0094(8) -0.0039(7)
C30 0.0189(9) 0.0137(9) 0.0203(9) 0.0022(7) 0.0074(7) 0.0000(7)
C31 0.0149(8) 0.0169(9) 0.0171(9) 0.0016(7) 0.0054(7) -0.0004(7)
C32 0.0203(10) 0.0196(10) 0.0226(10) 0.0049(8) 0.0013(8) 0.0027(8)
C33 0.0221(10) 0.0297(11) 0.0247(11) 0.0047(9) -0.0026(8) -0.0011(9)

loop_
_atom_type_symbol
_atom_type_description
_atom_type_scat_dispersion_real
_atom_type_scat_dispersion_imag
_atom_type_scat_source
C C 0.0033 0.0016 'International Tables Vol C Tables 4.2.6.8 and 6.1.1.4'
H H 0.0000 0.0000 'International Tables Vol C Tables 4.2.6.8 and 6.1.1.4'
O O 0.0106 0.0060 'International Tables Vol C Tables 4.2.6.8 and 6.1.1.4'

loop_
_geom_angle_atom_site_label_1
_geom_angle_atom_site_label_2
_geom_angle_atom_site_label_3
_geom_angle
_geom_angle_site_symmetry_1
_geom_angle_site_symmetry_3
_geom_angle_publ_flag
C31 O2 C32 119.85(16) . . ?
C2 C1 H1 119.6 . . ?
C2 C1 C18 120.7(2) . . ?
C18 C1 H1 119.6 . . ?
C1 C2 H2 119.4 . . ?
C1 C2 C3 121.27(19) . . ?
C3 C2 H2 119.4 . . ?
C4 C3 C2 121.6(2) . . ?
C4 C3 C20 119.3(2) . . ?
C20 C3 C2 119.0(2) . . ?
C3 C4 H4 119.6 . . ?
C5 C4 C3 120.7(2) . . ?
C5 C4 H4 119.6 . . ?
C4 C5 H5 119.7 . . ?
C4 C5 C6 120.7(2) . . ?
C6 C5 H5 119.7 . . ?
C5 C6 C7 121.4(2) . . ?
C5 C6 C21 119.6(2) . . ?
C7 C6 C21 118.9(2) . . ?
C6 C7 H7 119.6 . . ?
C8 C7 C6 120.8(2) . . ?
C8 C7 H7 119.6 . . ?
C7 C8 H8 119.5 . . ?
C7 C8 C9 121.1(2) . . ?
C9 C8 H8 119.5 . . ?
C8 C9 C22 118.6(2) . . ?
C10 C9 C8 122.3(2) . . ?
C10 C9 C22 119.0(2) . . ?
C9 C10 H10 119.1 . . ?
C11 C10 C9 121.7(2) . . ?
C11 C10 H10 119.1 . . ?
C10 C11 H11 119.6 . . ?
C10 C11 C12 120.8(2) . . ?
C12 C11 H11 119.6 . . ?
C11 C12 C23 118.1(2) . . ?
C13 C12 C11 122.2(2) . . ?
C13 C12 C23 119.7(2) . . ?
C12 C13 H13 119.4 . . ?
C14 C13 C12 121.26(19) . . ?
C14 C13 H13 119.4 . . ?
C13 C14 H14 119.8 . . ?
C13 C14 C15 120.5(2) . . ?
C15 C14 H14 119.8 . . ?
C16 C15 C14 121.14(19) . . ?
C24 C15 C14 118.73(19) . . ?
C24 C15 C16 120.13(19) . . ?
C15 C16 H16 119.7 . . ?
C17 C16 C15 120.62(19) . . ?
C17 C16 H16 119.7 . . ?
C16 C17 C18 120.99(19) . . ?
C16 C17 C25 117.67(18) . . ?
C18 C17 C25 121.31(19) . . ?
C1 C18 C17 122.76(19) . . ?
C1 C18 C19 118.9(2) . . ?
C17 C18 C19 118.23(19) . . ?
C18 C19 C20 120.16(19) . . ?
C18 C19 C24 120.94(19) . . ?
C20 C19 C24 118.90(18) . . ?
C3 C20 C19 119.8(2) . . ?
C3 C20 C21 120.2(2) . . ?
C21 C20 C19 119.98(18) . . ?
C6 C21 C20 119.4(2) . . ?
C22 C21 C6 120.5(2) . . ?
C22 C21 C20 120.14(19) . . ?
C21 C22 C9 120.1(2) . . ?
C21 C22 C23 120.38(19) . . ?
C23 C22 C9 119.5(2) . . ?
C22 C23 C12 120.81(19) . . ?
C22 C23 C24 120.52(19) . . ?
C24 C23 C12 118.7(2) . . ?
C15 C24 C19 118.90(19) . . ?
C15 C24 C23 121.15(19) . . ?
C23 C24 C19 119.95(18) . . ?
O1 C25 C17 121.94(18) . . ?
O1 C25 C26 120.88(18) . . ?
C26 C25 C17 117.01(17) . . ?
C27 C26 C25 120.72(17) . . ?
C27 C26 C31 119.54(17) . . ?
C31 C26 C25 119.64(17) . . ?
C26 C27 H27 119.7 . . ?
C28 C27 C26 120.60(18) . . ?
C28 C27 H27 119.7 . . ?
C27 C28 H28 120.4 . . ?
C27 C28 C29 119.19(18) . . ?
C29 C28 H28 120.4 . . ?
C28 C29 H29 119.3 . . ?
C30 C29 C28 121.39(18) . . ?
C30 C29 H29 119.3 . . ?
C29 C30 H30 120.5 . . ?
C29 C30 C31 118.92(18) . . ?
C31 C30 H30 120.5 . . ?
O2 C31 C26 114.66(17) . . ?
O2 C31 C30 124.91(17) . . ?
C30 C31 C26 120.28(17) . . ?
O2 C32 H32A 110.7 . . ?
O2 C32 H32B 110.7 . . ?
O2 C32 C33 105.27(17) . . ?
H32A C32 H32B 108.8 . . ?
C33 C32 H32A 110.7 . . ?
C33 C32 H32B 110.7 . . ?
C32 C33 H33A 109.5 . . ?
C32 C33 H33B 109.5 . . ?
C32 C33 H33C 109.5 . . ?
H33A C33 H33B 109.5 . . ?
H33A C33 H33C 109.5 . . ?
H33B C33 H33C 109.5 . . ?

loop_
_geom_bond_atom_site_label_1
_geom_bond_atom_site_label_2
_geom_bond_distance
_geom_bond_site_symmetry_2
_geom_bond_publ_flag
O2 C31 1.355(2) . ?
O2 C32 1.432(2) . ?
O1 C25 1.213(3) . ?
C1 H1 0.9500 . ?
C1 C2 1.392(3) . ?
C1 C18 1.416(3) . ?
C2 H2 0.9500 . ?
C2 C3 1.419(3) . ?
C3 C4 1.406(3) . ?
C3 C20 1.414(3) . ?
C4 H4 0.9500 . ?
C4 C5 1.396(3) . ?
C5 H5 0.9500 . ?
C5 C6 1.409(3) . ?
C6 C7 1.409(3) . ?
C6 C21 1.415(3) . ?
C7 H7 0.9500 . ?
C7 C8 1.388(4) . ?
C8 H8 0.9500 . ?
C8 C9 1.411(3) . ?
C9 C10 1.399(3) . ?
C9 C22 1.423(3) . ?
C10 H10 0.9500 . ?
C10 C11 1.382(3) . ?
C11 H11 0.9500 . ?
C11 C12 1.414(3) . ?
C12 C13 1.401(3) . ?
C12 C23 1.429(3) . ?
C13 H13 0.9500 . ?
C13 C14 1.387(3) . ?
C14 H14 0.9500 . ?
C14 C15 1.419(3) . ?
C15 C16 1.415(3) . ?
C15 C24 1.414(3) . ?
C16 H16 0.9500 . ?
C16 C17 1.398(3) . ?
C17 C18 1.425(3) . ?
C17 C25 1.517(3) . ?
C18 C19 1.425(3) . ?
C19 C20 1.432(3) . ?
C19 C24 1.437(3) . ?
C20 C21 1.428(3) . ?
C21 C22 1.406(3) . ?
C22 C23 1.410(3) . ?
C23 C24 1.416(3) . ?
C25 C26 1.494(3) . ?
C26 C27 1.391(3) . ?
C26 C31 1.401(3) . ?
C27 H27 0.9500 . ?
C27 C28 1.390(3) . ?
C28 H28 0.9500 . ?
C28 C29 1.391(3) . ?
C29 H29 0.9500 . ?
C29 C30 1.389(3) . ?
C30 H30 0.9500 . ?
C30 C31 1.398(3) . ?
C32 H32A 0.9900 . ?
C32 H32B 0.9900 . ?
C32 C33 1.505(3) . ?
C33 H33A 0.9800 . ?
C33 H33B 0.9800 . ?
C33 H33C 0.9800 . ?

loop_
_geom_torsion_atom_site_label_1
_geom_torsion_atom_site_label_2
_geom_torsion_atom_site_label_3
_geom_torsion_atom_site_label_4
_geom_torsion
_geom_torsion_site_symmetry_1
_geom_torsion_site_symmetry_2
_geom_torsion_site_symmetry_3
_geom_torsion_site_symmetry_4
_geom_torsion_publ_flag
O1 C25 C26 C27 -41.7(3) . . . . ?
O1 C25 C26 C31 134.6(2) . . . . ?
C1 C2 C3 C4 -177.9(2) . . . . ?
C1 C2 C3 C20 1.5(3) . . . . ?
C1 C18 C19 C20 2.7(3) . . . . ?
C1 C18 C19 C24 -177.04(18) . . . . ?
C2 C1 C18 C17 -174.5(2) . . . . ?
C2 C1 C18 C19 0.7(3) . . . . ?
C2 C3 C4 C5 178.1(2) . . . . ?
C2 C3 C20 C19 1.9(3) . . . . ?
C2 C3 C20 C21 -178.71(19) . . . . ?
C3 C4 C5 C6 0.0(3) . . . . ?
C3 C20 C21 C6 1.2(3) . . . . ?
C3 C20 C21 C22 -178.59(18) . . . . ?
C4 C3 C20 C19 -178.73(19) . . . . ?
C4 C3 C20 C21 0.6(3) . . . . ?
C4 C5 C6 C7 -179.0(2) . . . . ?
C4 C5 C6 C21 1.8(3) . . . . ?
C5 C6 C7 C8 -178.4(2) . . . . ?
C5 C6 C21 C20 -2.4(3) . . . . ?
C5 C6 C21 C22 177.4(2) . . . . ?
C6 C7 C8 C9 0.6(3) . . . . ?
C6 C21 C22 C9 1.6(3) . . . . ?
C6 C21 C22 C23 -177.24(19) . . . . ?
C7 C6 C21 C20 178.44(19) . . . . ?
C7 C6 C21 C22 -1.8(3) . . . . ?
C7 C8 C9 C10 177.7(2) . . . . ?
C7 C8 C9 C22 -0.9(3) . . . . ?
C8 C9 C10 C11 -177.7(2) . . . . ?
C8 C9 C22 C21 -0.2(3) . . . . ?
C8 C9 C22 C23 178.59(19) . . . . ?
C9 C10 C11 C12 -0.6(3) . . . . ?
C9 C22 C23 C12 -1.2(3) . . . . ?
C9 C22 C23 C24 178.31(19) . . . . ?
C10 C9 C22 C21 -178.80(19) . . . . ?
C10 C9 C22 C23 0.0(3) . . . . ?
C10 C11 C12 C13 179.2(2) . . . . ?
C10 C11 C12 C23 -0.5(3) . . . . ?
C11 C12 C13 C14 178.5(2) . . . . ?
C11 C12 C23 C22 1.4(3) . . . . ?
C11 C12 C23 C24 -178.06(19) . . . . ?
C12 C13 C14 C15 0.3(3) . . . . ?
C12 C23 C24 C15 -1.2(3) . . . . ?
C12 C23 C24 C19 179.42(18) . . . . ?
C13 C12 C23 C22 -178.31(19) . . . . ?
C13 C12 C23 C24 2.2(3) . . . . ?
C13 C14 C15 C16 -178.7(2) . . . . ?
C13 C14 C15 C24 0.8(3) . . . . ?
C14 C15 C16 C17 176.78(19) . . . . ?
C14 C15 C24 C19 179.09(19) . . . . ?
C14 C15 C24 C23 -0.3(3) . . . . ?
C15 C16 C17 C18 4.8(3) . . . . ?
C15 C16 C17 C25 -173.00(18) . . . . ?
C16 C15 C24 C19 -1.4(3) . . . . ?
C16 C15 C24 C23 179.19(19) . . . . ?
C16 C17 C18 C1 172.68(19) . . . . ?
C16 C17 C18 C19 -2.6(3) . . . . ?
C16 C17 C25 O1 122.4(2) . . . . ?
C16 C17 C25 C26 -53.1(2) . . . . ?
C17 C18 C19 C20 178.10(18) . . . . ?
C17 C18 C19 C24 -1.6(3) . . . . ?
C17 C25 C26 C27 133.76(19) . . . . ?
C17 C25 C26 C31 -49.9(2) . . . . ?
C18 C1 C2 C3 -2.8(3) . . . . ?
C18 C17 C25 O1 -55.4(3) . . . . ?
C18 C17 C25 C26 129.2(2) . . . . ?
C18 C19 C20 C3 -4.0(3) . . . . ?
C18 C19 C20 C21 176.65(18) . . . . ?
C18 C19 C24 C15 3.5(3) . . . . ?
C18 C19 C24 C23 -177.01(18) . . . . ?
C19 C20 C21 C6 -179.45(18) . . . . ?
C19 C20 C21 C22 0.8(3) . . . . ?
C20 C3 C4 C5 -1.2(3) . . . . ?
C20 C19 C24 C15 -176.15(18) . . . . ?
C20 C19 C24 C23 3.3(3) . . . . ?
C20 C21 C22 C9 -178.69(18) . . . . ?
C20 C21 C22 C23 2.5(3) . . . . ?
C21 C6 C7 C8 0.7(3) . . . . ?
C21 C22 C23 C12 177.65(19) . . . . ?
C21 C22 C23 C24 -2.9(3) . . . . ?
C22 C9 C10 C11 0.9(3) . . . . ?
C22 C23 C24 C15 179.37(18) . . . . ?
C22 C23 C24 C19 -0.1(3) . . . . ?
C23 C12 C13 C14 -1.8(3) . . . . ?
C24 C15 C16 C17 -2.7(3) . . . . ?
C24 C19 C20 C3 175.73(18) . . . . ?
C24 C19 C20 C21 -3.6(3) . . . . ?
C25 C17 C18 C1 -9.6(3) . . . . ?
C25 C17 C18 C19 175.13(18) . . . . ?
C25 C26 C27 C28 178.53(18) . . . . ?
C25 C26 C31 O2 -4.2(3) . . . . ?
C25 C26 C31 C30 -179.92(17) . . . . ?
C26 C27 C28 C29 0.0(3) . . . . ?
C27 C26 C31 O2 172.13(17) . . . . ?
C27 C26 C31 C30 -3.6(3) . . . . ?
C27 C28 C29 C30 -0.9(3) . . . . ?
C28 C29 C30 C31 -0.4(3) . . . . ?
C29 C30 C31 O2 -172.59(18) . . . . ?
C29 C30 C31 C26 2.7(3) . . . . ?
C31 O2 C32 C33 175.82(18) . . . . ?
C31 C26 C27 C28 2.2(3) . . . . ?
C32 O2 C31 C26 173.92(17) . . . . ?
C32 O2 C31 C30 -10.6(3) . . . . ?
